data_2311703
loop_
_publ_author_name
'Tsubomoto, Yutaka'
'Hayashi, Satoko'
'Nakanishi, Waro'
'Sasamori, Takahiro'
'Tokitoh, Norihiro'

_publ_section_title
;
 Nature of E<sub>2</sub>X<sub>2</sub> \s(4c-6e) of the X---E-E---X type at
 naphthalene 1,8-positions and model, elucidated by X-ray crystallographic
 analysis and QC calculations with the QTAIM approach.
;
_journal_issue 'Pt 2'
_journal_name_full 'Acta crystallographica Section B, Structural science, crystal engineering and materials'
_journal_page_first 265
_journal_page_last 275
_journal_paper_doi 10.1107/S205252061700364X
_journal_volume 73
_journal_year 2017
_chemical_formula_moiety 'C20 H12 Br2 Se2'
_chemical_formula_sum 'C20 H12 Br2 Se2'
_chemical_formula_weight 570.04
_chemical_name_common Compound_4
_space_group_crystal_system triclinic
_space_group_IT_number 2
_space_group_name_Hall '-P 1'
_space_group_name_H-M_alt 'P -1'
_atom_sites_solution_hydrogens geom
_audit_creation_method SHELXL-2014/7
_cell_angle_alpha 90.9410(10)
_cell_angle_beta 101.8880(10)
_cell_angle_gamma 111.0930(10)
_cell_formula_units_Z 2
_cell_length_a 7.83940(10)
_cell_length_b 8.0986(2)
_cell_length_c 15.0650(4)
_cell_measurement_reflns_used 19136
_cell_measurement_temperature 103(2)
_cell_measurement_theta_max 27.103
_cell_measurement_theta_min 2.860
_cell_volume 868.92(3)
_computing_cell_refinement HKL2000
_computing_data_collection CrystalClear
_computing_data_reduction HKL2000
_computing_molecular_graphics 'Yadokari-XG 2011 (Wakita Nemoto et al., 2011)'
_computing_publication_material 'Yadokari-XG 2011 (Wakita,Nemoto et al., 2011)'
_computing_structure_refinement 'SHELXL-2014/7 (Sheldrick, 2014)'
_computing_structure_solution 'SHELXT-2014/7 (Sheldrick, 2014)'
_diffrn_ambient_temperature 103(2)
_diffrn_detector_area_resol_mean 28.5714
_diffrn_measured_fraction_theta_full 0.998
_diffrn_measured_fraction_theta_max 0.995
_diffrn_measurement_device_type 'Rigaku VariMax Saturn'
_diffrn_measurement_method \w
_diffrn_radiation_type MoK\a
_diffrn_radiation_wavelength 0.71075
_diffrn_reflns_av_R_equivalents 0.0353
_diffrn_reflns_limit_h_max 10
_diffrn_reflns_limit_h_min -10
_diffrn_reflns_limit_k_max 10
_diffrn_reflns_limit_k_min -10
_diffrn_reflns_limit_l_max 19
_diffrn_reflns_limit_l_min -19
_diffrn_reflns_number 19136
_diffrn_reflns_theta_full 25.242
_diffrn_reflns_theta_max 27.103
_diffrn_reflns_theta_min 2.860
_exptl_absorpt_coefficient_mu 8.852
_exptl_absorpt_correction_T_max 0.915
_exptl_absorpt_correction_T_min 0.734
_exptl_absorpt_correction_type multi-scan
_exptl_absorpt_process_details
;
 MULABS - Empirical Correction for Absorption Anisotropy.
 Blessing, R. H., Acta Cryst., A51, 33-38 (1995).
;
_exptl_crystal_colour colorless
_exptl_crystal_density_diffrn 2.179
_exptl_crystal_description platelet
_exptl_crystal_F_000 540
_exptl_crystal_size_max 0.040
_exptl_crystal_size_mid 0.030
_exptl_crystal_size_min 0.010
_refine_diff_density_max 1.684
_refine_diff_density_min -1.276
_refine_ls_extinction_method none
_refine_ls_goodness_of_fit_ref 1.198
_refine_ls_hydrogen_treatment constr
_refine_ls_matrix_type full
_refine_ls_number_parameters 217
_refine_ls_number_reflns 3813
_refine_ls_number_restraints 0
_refine_ls_restrained_S_all 1.198
_refine_ls_R_factor_all 0.0432
_refine_ls_R_factor_gt 0.0391
_refine_ls_shift/su_max 0.000
_refine_ls_shift/su_mean 0.000
_refine_ls_structure_factor_coef Fsqd
_refine_ls_weighting_details 'w=1/[\s^2^(Fo^2^)+(0.0128P)^2^+4.9343P] where P=(Fo^2^+2Fc^2^)/3'
_refine_ls_weighting_scheme calc
_refine_ls_wR_factor_gt 0.0788
_refine_ls_wR_factor_ref 0.0805
_reflns_number_gt 3566
_reflns_number_total 3813
_reflns_threshold_expression 'I > 2\s(I)'
_cod_data_source_file xm5002sup1.cif
_cod_data_source_block Compound_4
_cod_database_code 2311703
_shelx_space_group_comment
;
The symmetry employed for this shelxl refinement is uniquely defined
by the following loop, which should always be used as a source of
symmetry information in preference to the above space-group names.
They are only intended as comments.
;
_shelx_estimated_absorpt_t_min 0.718
_shelx_estimated_absorpt_t_max 0.917

loop_
_space_group_symop_operation_xyz
'x, y, z'
'-x, -y, -z'

loop_
_atom_site_type_symbol
_atom_site_label
_atom_site_fract_x
_atom_site_fract_y
_atom_site_fract_z
_atom_site_U_iso_or_equiv
_atom_site_adp_type
_atom_site_calc_flag
_atom_site_occupancy
Se Se1 0.26581(6) 0.37824(6) 0.22084(3) 0.02072(11) Uani d 1
C C1 0.4946(6) 0.4073(6) 0.1793(3) 0.0186(9) Uani d 1
C C2 0.5691(6) 0.2788(6) 0.1976(3) 0.0211(9) Uani d 1
H H1 0.5129 0.1860 0.2324 0.025 Uiso calc 1
C C3 0.7285(6) 0.2813(6) 0.1657(3) 0.0226(9) Uani d 1
H H2 0.7792 0.1924 0.1809 0.027 Uiso calc 1
C C4 0.8081(6) 0.4076(6) 0.1144(3) 0.0211(9) Uani d 1
H H3 0.9106 0.4044 0.0910 0.025 Uiso calc 1
C C6 0.8282(7) 0.6830(7) 0.0423(3) 0.0254(10) Uani d 1
H H4 0.9310 0.6771 0.0200 0.030 Uiso calc 1
C C5 0.7383(6) 0.5480(6) 0.0948(3) 0.0202(9) Uani d 1
C C7 0.7700(7) 0.8208(7) 0.0232(3) 0.0278(11) Uani d 1
H H5 0.8294 0.9081 -0.0133 0.033 Uiso calc 1
C C8 0.6223(7) 0.8323(6) 0.0580(3) 0.0248(10) Uani d 1
H H6 0.5837 0.9300 0.0465 0.030 Uiso calc 1
C C9 0.5324(6) 0.7036(6) 0.1086(3) 0.0198(9) Uani d 1
C C10 0.5800(6) 0.5522(6) 0.1289(3) 0.0176(9) Uani d 1
Br Br1 0.34007(7) 0.75008(6) 0.15271(3) 0.02680(12) Uani d 1
Se Se2 0.16608(6) 0.08531(6) 0.25856(3) 0.02035(11) Uani d 1
C C11 0.2914(6) 0.1141(6) 0.3882(3) 0.0176(8) Uani d 1
C C12 0.4468(6) 0.2661(6) 0.4198(3) 0.0187(9) Uani d 1
H H7 0.4981 0.3442 0.3775 0.022 Uiso calc 1
C C13 0.5315(6) 0.3083(6) 0.5130(3) 0.0210(9) Uani d 1
H H8 0.6410 0.4124 0.5330 0.025 Uiso calc 1
C C14 0.4577(6) 0.2013(6) 0.5749(3) 0.0207(9) Uani d 1
H H9 0.5115 0.2346 0.6381 0.025 Uiso calc 1
C C15 0.3004(6) 0.0396(6) 0.5457(3) 0.0199(9) Uani d 1
C C16 0.2284(7) -0.0706(6) 0.6114(3) 0.0225(9) Uani d 1
H H10 0.2832 -0.0333 0.6743 0.027 Uiso calc 1
C C17 0.0816(7) -0.2296(6) 0.5866(3) 0.0252(10) Uani d 1
H H11 0.0332 -0.3012 0.6317 0.030 Uiso calc 1
C C18 0.0037(7) -0.2859(6) 0.4943(3) 0.0239(10) Uani d 1
H H12 -0.0972 -0.3972 0.4764 0.029 Uiso calc 1
C C19 0.0718(6) -0.1816(6) 0.4294(3) 0.0208(9) Uani d 1
C C20 0.2182(6) -0.0107(6) 0.4500(3) 0.0174(8) Uani d 1
Br Br2 -0.03156(8) -0.29027(7) 0.30718(4) 0.03614(14) Uani d 1

loop_
_atom_site_aniso_label
_atom_site_aniso_U_11
_atom_site_aniso_U_22
_atom_site_aniso_U_33
_atom_site_aniso_U_12
_atom_site_aniso_U_13
_atom_site_aniso_U_23
Se1 0.0214(2) 0.0259(2) 0.0209(2) 0.01372(19) 0.00830(17) 0.00804(17)
C1 0.018(2) 0.023(2) 0.017(2) 0.0100(18) 0.0025(17) 0.0023(17)
C2 0.025(2) 0.022(2) 0.017(2) 0.0138(19) -0.0009(18) 0.0029(17)
C3 0.021(2) 0.026(2) 0.023(2) 0.0131(19) 0.0006(18) 0.0011(18)
C4 0.013(2) 0.038(3) 0.013(2) 0.0108(19) 0.0026(16) -0.0023(18)
C6 0.020(2) 0.035(3) 0.020(2) 0.008(2) 0.0071(18) 0.007(2)
C5 0.017(2) 0.028(2) 0.014(2) 0.0082(18) 0.0020(17) 0.0007(17)
C7 0.025(2) 0.028(2) 0.023(2) 0.001(2) 0.0043(19) 0.0081(19)
C8 0.029(3) 0.020(2) 0.021(2) 0.0064(19) 0.0012(19) 0.0045(18)
C9 0.019(2) 0.025(2) 0.017(2) 0.0099(18) 0.0018(17) -0.0002(17)
C10 0.019(2) 0.020(2) 0.0115(19) 0.0075(17) -0.0009(16) 0.0016(16)
Br1 0.0313(3) 0.0274(2) 0.0295(3) 0.0188(2) 0.0090(2) 0.00727(19)
Se2 0.0202(2) 0.0233(2) 0.0169(2) 0.00678(18) 0.00514(17) 0.00346(17)
C11 0.018(2) 0.018(2) 0.019(2) 0.0087(17) 0.0048(17) 0.0015(16)
C12 0.021(2) 0.019(2) 0.020(2) 0.0100(18) 0.0077(17) 0.0055(17)
C13 0.021(2) 0.016(2) 0.027(2) 0.0090(18) 0.0056(19) 0.0030(18)
C14 0.022(2) 0.024(2) 0.019(2) 0.0131(18) 0.0017(18) 0.0030(17)
C15 0.025(2) 0.019(2) 0.023(2) 0.0156(18) 0.0083(18) 0.0059(17)
C16 0.029(2) 0.025(2) 0.022(2) 0.018(2) 0.0094(19) 0.0076(18)
C17 0.028(2) 0.026(2) 0.032(3) 0.016(2) 0.016(2) 0.015(2)
C18 0.020(2) 0.020(2) 0.034(3) 0.0088(18) 0.009(2) 0.0063(19)
C19 0.020(2) 0.020(2) 0.026(2) 0.0105(18) 0.0072(18) 0.0034(18)
C20 0.020(2) 0.017(2) 0.019(2) 0.0112(17) 0.0064(17) 0.0053(16)
Br2 0.0418(3) 0.0234(2) 0.0269(3) -0.0043(2) 0.0032(2) -0.00139(19)

loop_
_atom_type_symbol
_atom_type_description
_atom_type_scat_dispersion_real
_atom_type_scat_dispersion_imag
_atom_type_scat_source
Br Br -0.2901 2.4595 'International Tables Vol C Tables 4.2.6.8 and 6.1.1.4'
Se Se -0.0929 2.2259 'International Tables Vol C Tables 4.2.6.8 and 6.1.1.4'
C C 0.0033 0.0016 'International Tables Vol C Tables 4.2.6.8 and 6.1.1.4'
H H 0.0000 0.0000 'International Tables Vol C Tables 4.2.6.8 and 6.1.1.4'

loop_
_geom_angle_atom_site_label_1
_geom_angle_atom_site_label_2
_geom_angle_atom_site_label_3
_geom_angle
C1 Se1 Se2 103.37(13)
C2 C1 C10 120.4(4)
C2 C1 Se1 116.9(3)
C10 C1 Se1 122.6(3)
C1 C2 C3 121.4(4)
C1 C2 H1 119.3
C3 C2 H1 119.3
C4 C3 C2 120.8(4)
C4 C3 H2 119.6
C2 C3 H2 119.6
C3 C4 C5 120.0(4)
C3 C4 H3 120.0
C5 C4 H3 120.0
C7 C6 C5 121.3(4)
C7 C6 H4 119.3
C5 C6 H4 119.3
C6 C5 C4 119.0(4)
C6 C5 C10 120.7(4)
C4 C5 C10 120.4(4)
C6 C7 C8 119.4(4)
C6 C7 H5 120.3
C8 C7 H5 120.3
C9 C8 C7 120.5(4)
C9 C8 H6 119.8
C7 C8 H6 119.8
C8 C9 C10 123.7(4)
C8 C9 Br1 113.4(3)
C10 C9 Br1 122.9(3)
C9 C10 C1 128.9(4)
C9 C10 C5 114.3(4)
C1 C10 C5 116.8(4)
C11 Se2 Se1 102.15(13)
C12 C11 C20 120.3(4)
C12 C11 Se2 117.5(3)
C20 C11 Se2 122.1(3)
C11 C12 C13 121.4(4)
C11 C12 H7 119.3
C13 C12 H7 119.3
C14 C13 C12 120.3(4)
C14 C13 H8 119.8
C12 C13 H8 119.8
C13 C14 C15 120.5(4)
C13 C14 H9 119.7
C15 C14 H9 119.7
C16 C15 C14 119.3(4)
C16 C15 C20 120.8(4)
C14 C15 C20 119.8(4)
C17 C16 C15 121.4(5)
C17 C16 H10 119.3
C15 C16 H10 119.3
C16 C17 C18 119.3(4)
C16 C17 H11 120.4
C18 C17 H11 120.4
C19 C18 C17 120.4(4)
C19 C18 H12 119.8
C17 C18 H12 119.8
C18 C19 C20 123.7(4)
C18 C19 Br2 114.7(3)
C20 C19 Br2 121.5(3)
C19 C20 C11 128.4(4)
C19 C20 C15 114.3(4)
C11 C20 C15 117.2(4)

loop_
_geom_bond_atom_site_label_1
_geom_bond_atom_site_label_2
_geom_bond_distance
Se1 C1 1.956(4)
Se1 Se2 2.3354(6)
C1 C2 1.371(6)
C1 C10 1.441(6)
C2 C3 1.422(6)
C2 H1 0.9500
C3 C4 1.341(7)
C3 H2 0.9500
C4 C5 1.439(6)
C4 H3 0.9500
C6 C7 1.363(7)
C6 C5 1.422(6)
C6 H4 0.9500
C5 C10 1.448(6)
C7 C8 1.396(7)
C7 H5 0.9500
C8 C9 1.372(6)
C8 H6 0.9500
C9 C10 1.425(6)
C9 Br1 1.916(4)
Se2 C11 1.966(4)
C11 C12 1.374(6)
C11 C20 1.431(6)
C12 C13 1.403(6)
C12 H7 0.9500
C13 C14 1.357(6)
C13 H8 0.9500
C14 C15 1.423(6)
C14 H9 0.9500
C15 C16 1.412(6)
C15 C20 1.439(6)
C16 C17 1.365(7)
C16 H10 0.9500
C17 C18 1.393(7)
C17 H11 0.9500
C18 C19 1.368(6)
C18 H12 0.9500
C19 C20 1.424(6)
C19 Br2 1.908(5)

loop_
_geom_torsion_atom_site_label_1
_geom_torsion_atom_site_label_2
_geom_torsion_atom_site_label_3
_geom_torsion_atom_site_label_4
_geom_torsion
C10 C1 C2 C3 -1.7(7)
Se1 C1 C2 C3 176.1(3)
C1 C2 C3 C4 -1.8(7)
C2 C3 C4 C5 3.1(7)
C7 C6 C5 C4 -178.8(4)
C7 C6 C5 C10 0.7(7)
C3 C4 C5 C6 178.3(4)
C3 C4 C5 C10 -1.1(7)
C5 C6 C7 C8 1.7(7)
C6 C7 C8 C9 -1.9(7)
C7 C8 C9 C10 -0.3(7)
C7 C8 C9 Br1 178.0(4)
C8 C9 C10 C1 -178.6(4)
Br1 C9 C10 C1 3.2(7)
C8 C9 C10 C5 2.5(6)
Br1 C9 C10 C5 -175.6(3)
C2 C1 C10 C9 -175.2(4)
Se1 C1 C10 C9 7.0(7)
C2 C1 C10 C5 3.6(6)
Se1 C1 C10 C5 -174.2(3)
C6 C5 C10 C9 -2.7(6)
C4 C5 C10 C9 176.8(4)
C6 C5 C10 C1 178.4(4)
C4 C5 C10 C1 -2.2(6)
C20 C11 C12 C13 -3.6(6)
Se2 C11 C12 C13 172.1(3)
C11 C12 C13 C14 -1.8(7)
C12 C13 C14 C15 3.7(7)
C13 C14 C15 C16 179.0(4)
C13 C14 C15 C20 -0.3(6)
C14 C15 C16 C17 -177.8(4)
C20 C15 C16 C17 1.4(7)
C15 C16 C17 C18 1.3(7)
C16 C17 C18 C19 -0.9(7)
C17 C18 C19 C20 -2.1(7)
C17 C18 C19 Br2 173.2(3)
C18 C19 C20 C11 -175.4(4)
Br2 C19 C20 C11 9.5(6)
C18 C19 C20 C15 4.5(6)
Br2 C19 C20 C15 -170.6(3)
C12 C11 C20 C19 -173.3(4)
Se2 C11 C20 C19 11.2(6)
C12 C11 C20 C15 6.8(6)
Se2 C11 C20 C15 -168.8(3)
C16 C15 C20 C19 -4.1(6)
C14 C15 C20 C19 175.2(4)
C16 C15 C20 C11 175.8(4)
C14 C15 C20 C11 -4.9(6)
